data_2104843
loop_
_publ_author_name
'Mitsumori, Takahiro'
'Sekine, Akiko'
'Uekusa, Hidehiro'
'Ohashi, Yuji'

_publ_section_title
;
 Direct observation of various reaction pathways of arylnitrenes in
 different crystal environments caused by acid--base complex formation
;
_journal_coeditor_code OG5043
_journal_issue 6
_journal_name_full 'Acta Crystallographica Section B'
_journal_page_first 647
_journal_page_last 661
_journal_paper_doi 10.1107/S010876811003661X
_journal_volume 66
_journal_year 2010
_chemical_formula_moiety 'C21 H20 N4 O2'
_chemical_formula_sum 'C21 H20 N4 O2'
_chemical_formula_weight 360.41
_chemical_melting_point ?
_chemical_name_common
;
 Dibenzylammonium 3-azidebenzoate
;
_chemical_name_systematic
;
 Dibenzylammonium 3-azidebenzoate
;
_space_group_IT_number 19
_symmetry_cell_setting orthorhombic
_symmetry_space_group_name_Hall 'P 2ac 2ab'
_symmetry_space_group_name_H-M 'P 21 21 21'
_atom_sites_solution_hydrogens difmap
_atom_sites_solution_primary direct
_atom_sites_solution_secondary difmap
_audit_creation_method SHELXL-97
_cell_angle_alpha 90.00
_cell_angle_beta 90.00
_cell_angle_gamma 90.00
_cell_formula_units_Z 4
_cell_length_a 8.97050(10)
_cell_length_b 14.42080(10)
_cell_length_c 14.8689(2)
_cell_measurement_reflns_used 8192
_cell_measurement_temperature 80(2)
_cell_volume 1923.47(4)
_computing_cell_refinement 'Siemens SMART'
_computing_data_collection 'Siemens SMART'
_computing_data_reduction 'Siemens SAINT & SADABS'
_computing_molecular_graphics 'ORTEP3 for Window (Farrugia,1998)'
_computing_publication_material SHELXTL97
_computing_structure_refinement 'SHELXL-97 (Sheldrick, 1997)'
_computing_structure_solution 'SHELXS-97 (Sheldrick, 1990)'
_diffrn_ambient_temperature 80(2)
_diffrn_measured_fraction_theta_full 0.999
_diffrn_measured_fraction_theta_max 0.999
_diffrn_measurement_device_type 'Bruker SMART CCD area detector system'
_diffrn_measurement_method 'omega scans'
_diffrn_radiation_monochromator graphite
_diffrn_radiation_source 'rotating anode'
_diffrn_radiation_type MoK\a
_diffrn_radiation_wavelength 0.71073
_diffrn_reflns_av_R_equivalents 0.0379
_diffrn_reflns_av_sigmaI/netI 0.0176
_diffrn_reflns_limit_h_max 12
_diffrn_reflns_limit_h_min -12
_diffrn_reflns_limit_k_max 20
_diffrn_reflns_limit_k_min -20
_diffrn_reflns_limit_l_max 20
_diffrn_reflns_limit_l_min -20
_diffrn_reflns_number 30731
_diffrn_reflns_theta_full 30.00
_diffrn_reflns_theta_max 30.00
_diffrn_reflns_theta_min 1.97
_exptl_absorpt_coefficient_mu 0.083
_exptl_absorpt_correction_T_max 0.9877
_exptl_absorpt_correction_T_min 0.9677
_exptl_absorpt_correction_type empirical
_exptl_absorpt_process_details 'Program SADABS was used. '
_exptl_crystal_colour pale-yellow
_exptl_crystal_density_diffrn 1.245
_exptl_crystal_density_meas ?
_exptl_crystal_density_method 'not measured'
_exptl_crystal_description needle
_exptl_crystal_F_000 760
_exptl_crystal_size_max 0.40
_exptl_crystal_size_mid 0.20
_exptl_crystal_size_min 0.15
_refine_diff_density_max 0.251
_refine_diff_density_min -0.170
_refine_ls_abs_structure_details 'Flack H D (1983), Acta Cryst. A39, 876-881'
_refine_ls_abs_structure_Flack 0(10)
_refine_ls_extinction_method none
_refine_ls_goodness_of_fit_ref 1.166
_refine_ls_hydrogen_treatment refxyz
_refine_ls_matrix_type full
_refine_ls_number_parameters 324
_refine_ls_number_reflns 3163
_refine_ls_number_restraints 0
_refine_ls_restrained_S_all 1.166
_refine_ls_R_factor_all 0.0331
_refine_ls_R_factor_gt 0.0297
_refine_ls_shift/su_max 0.000
_refine_ls_shift/su_mean 0.000
_refine_ls_structure_factor_coef Fsqd
_refine_ls_weighting_details 'calc w=1/[\s^2^(Fo^2^)+(0.0542P)^2^+0.0162P] where P=(Fo^2^+2Fc^2^)/3'
_refine_ls_weighting_scheme calc
_refine_ls_wR_factor_gt 0.0791
_refine_ls_wR_factor_ref 0.0806
_reflns_number_gt 2908
_reflns_number_total 3163
_reflns_threshold_expression >2sigma(I)
_cod_data_source_file og5043.cif
_cod_data_source_block 3a-db-I-i
_cod_depositor_comments
;
The following automatic conversions were performed:

'_chemical_melting_point' value 'not measured' was changed to '?' -
the value is undefined or not given.

Automatic conversion script
Id: cif_fix_values 1646 2011-03-28 12:23:43Z adriana 

The following automatic conversions were performed:

'_exptl_crystal_density_meas' value 'not measured' was changed to '?'
- the value is perceived as not measured.

Automatic conversion script
Id: cif_fix_values 3008 2015-01-20 13:52:24Z robertas 
;
_cod_original_sg_symbol_H-M P212121
_cod_database_code 2104843

loop_
_symmetry_equiv_pos_as_xyz
'x, y, z'
'-x+1/2, -y, z+1/2'
'-x, y+1/2, -z+1/2'
'x+1/2, -y+1/2, -z'

loop_
_atom_site_type_symbol
_atom_site_label
_atom_site_fract_x
_atom_site_fract_y
_atom_site_fract_z
_atom_site_U_iso_or_equiv
_atom_site_adp_type
_atom_site_calc_flag
_atom_site_refinement_flags
_atom_site_occupancy
_atom_site_disorder_assembly
_atom_site_disorder_group
C C7 0.42563(13) 0.23810(8) 0.14946(7) 0.0175(2) Uani d . 1 . .
C C1 0.32640(14) 0.31922(8) 0.38437(8) 0.0214(2) Uani d . 1 . .
C C2 0.31631(14) 0.29550(8) 0.29364(7) 0.0187(2) Uani d . 1 . .
H H2 0.2235(18) 0.3030(10) 0.2611(10) 0.018(4) Uiso d . 1 . .
C C3 0.44015(12) 0.25957(7) 0.24902(7) 0.0168(2) Uani d . 1 . .
C C4 0.57361(13) 0.24659(8) 0.29573(8) 0.0201(2) Uani d . 1 . .
H H4 0.6589(19) 0.2247(12) 0.2638(11) 0.022(4) Uiso d . 1 . .
C C5 0.58356(15) 0.27224(9) 0.38620(8) 0.0239(2) Uani d . 1 . .
H H5 0.674(2) 0.2635(13) 0.4176(11) 0.030(4) Uiso d . 1 . .
C C6 0.46016(16) 0.30905(9) 0.43072(8) 0.0250(2) Uani d . 1 . .
H H6 0.470(2) 0.3279(14) 0.4913(12) 0.038(5) Uiso d . 1 . .
N N1 0.20195(14) 0.35639(9) 0.43364(7) 0.0293(2) Uani d . 1 . .
N N2 0.08173(14) 0.35293(9) 0.39244(8) 0.0308(3) Uani d . 1 . .
N N3 -0.03312(15) 0.35272(12) 0.36100(10) 0.0438(3) Uani d . 1 . .
O O1 0.29982(9) 0.25381(7) 0.11410(6) 0.02326(18) Uani d . 1 . .
O O2 0.53704(10) 0.20693(7) 0.10808(6) 0.02380(19) Uani d . 1 . .
C C8 0.41324(14) 0.36028(8) -0.07267(8) 0.0206(2) Uani d . 1 . .
H H81 0.363(2) 0.4012(13) -0.0309(12) 0.028(4) Uiso d . 1 . .
H H82 0.517(2) 0.3485(12) -0.0540(11) 0.027(4) Uiso d . 1 . .
C C9 0.40358(13) 0.39821(8) -0.16715(8) 0.0179(2) Uani d . 1 . .
C C10 0.51563(14) 0.37881(8) -0.22938(8) 0.0217(2) Uani d . 1 . .
H H10 0.607(2) 0.3453(13) -0.2109(11) 0.028(4) Uiso d . 1 . .
C C11 0.50239(16) 0.40879(10) -0.31829(9) 0.0277(3) Uani d . 1 . .
H H11 0.581(2) 0.3955(14) -0.3619(14) 0.045(5) Uiso d . 1 . .
C C12 0.37921(17) 0.46022(10) -0.34463(9) 0.0305(3) Uani d . 1 . .
H H12 0.366(2) 0.4806(14) -0.4094(12) 0.035(5) Uiso d . 1 . .
C C13 0.26903(16) 0.48192(9) -0.28259(11) 0.0296(3) Uani d . 1 . .
H H13 0.190(2) 0.5175(15) -0.3003(14) 0.046(6) Uiso d . 1 . .
C C14 0.28009(14) 0.45043(8) -0.19401(9) 0.0235(2) Uani d . 1 . .
H H14 0.199(2) 0.4637(12) -0.1515(12) 0.034(5) Uiso d . 1 . .
C C15 0.40318(13) 0.19003(8) -0.11058(8) 0.0190(2) Uani d . 1 . .
H H151 0.502(2) 0.1840(12) -0.0880(11) 0.028(4) Uiso d . 1 . .
H H152 0.412(2) 0.2090(14) -0.1757(13) 0.035(5) Uiso d . 1 . .
C C16 0.31125(13) 0.10347(8) -0.09704(8) 0.0200(2) Uani d . 1 . .
C C17 0.31433(15) 0.05780(8) -0.01422(9) 0.0236(2) Uani d . 1 . .
H H17 0.377(2) 0.0794(13) 0.0359(12) 0.032(5) Uiso d . 1 . .
C C18 0.22703(18) -0.02091(9) -0.00042(10) 0.0317(3) Uani d . 1 . .
H H18 0.236(2) -0.0557(14) 0.0594(14) 0.044(5) Uiso d . 1 . .
C C19 0.13615(17) -0.05418(10) -0.06924(13) 0.0354(3) Uani d . 1 . .
H H19 0.074(3) -0.1077(17) -0.0620(14) 0.055(6) Uiso d . 1 . .
C C20 0.13448(16) -0.00994(10) -0.15191(13) 0.0344(3) Uani d . 1 . .
H H20 0.080(3) -0.0337(18) -0.2019(15) 0.057(6) Uiso d . 1 . .
C C21 0.22123(15) 0.06936(9) -0.16595(10) 0.0265(3) Uani d . 1 . .
H H21 0.227(2) 0.0995(13) -0.2226(12) 0.032(4) Uiso d . 1 . .
N N4 0.33057(11) 0.27002(7) -0.06358(6) 0.01650(18) Uani d . 1 . .
H H02 0.235(2) 0.2771(14) -0.0873(12) 0.032(4) Uiso d . 1 . .
H H01 0.324(2) 0.2539(15) 0.0004(14) 0.035(5) Uiso d . 1 . .

loop_
_atom_site_aniso_label
_atom_site_aniso_U_11
_atom_site_aniso_U_22
_atom_site_aniso_U_33
_atom_site_aniso_U_12
_atom_site_aniso_U_13
_atom_site_aniso_U_23
C7 0.0179(5) 0.0196(5) 0.0148(4) -0.0012(4) 0.0013(4) -0.0004(4)
C1 0.0272(6) 0.0201(5) 0.0170(5) -0.0025(4) 0.0030(5) -0.0005(4)
C2 0.0203(5) 0.0198(5) 0.0160(5) -0.0013(4) 0.0008(4) 0.0004(4)
C3 0.0189(5) 0.0164(5) 0.0152(4) -0.0027(4) 0.0005(4) 0.0011(4)
C4 0.0202(5) 0.0191(5) 0.0210(5) -0.0021(4) -0.0024(4) 0.0036(4)
C5 0.0265(6) 0.0240(5) 0.0212(5) -0.0049(5) -0.0070(5) 0.0043(4)
C6 0.0352(7) 0.0247(6) 0.0150(5) -0.0059(5) -0.0035(5) 0.0005(4)
N1 0.0336(6) 0.0353(6) 0.0190(5) 0.0024(5) 0.0065(4) -0.0041(4)
N2 0.0323(6) 0.0349(6) 0.0252(5) 0.0006(5) 0.0120(5) -0.0080(5)
N3 0.0283(6) 0.0607(9) 0.0425(7) 0.0043(6) 0.0101(6) -0.0192(7)
O1 0.0179(4) 0.0355(5) 0.0164(3) 0.0033(4) 0.0000(3) -0.0014(3)
O2 0.0171(4) 0.0321(5) 0.0222(4) 0.0018(3) 0.0024(3) -0.0055(4)
C8 0.0242(5) 0.0185(5) 0.0191(5) -0.0068(4) -0.0016(4) -0.0020(4)
C9 0.0190(5) 0.0141(4) 0.0204(5) -0.0035(4) 0.0004(4) -0.0007(4)
C10 0.0203(5) 0.0209(5) 0.0240(5) -0.0028(4) 0.0024(4) 0.0008(4)
C11 0.0297(7) 0.0301(6) 0.0234(6) -0.0072(5) 0.0040(5) 0.0020(5)
C12 0.0362(7) 0.0294(6) 0.0259(6) -0.0112(6) -0.0071(5) 0.0087(5)
C13 0.0263(6) 0.0224(6) 0.0401(7) -0.0035(5) -0.0085(6) 0.0083(5)
C14 0.0205(5) 0.0178(5) 0.0323(6) -0.0002(4) 0.0006(5) 0.0004(5)
C15 0.0183(5) 0.0178(5) 0.0211(5) -0.0006(4) 0.0034(4) -0.0001(4)
C16 0.0175(5) 0.0168(5) 0.0256(5) 0.0002(4) 0.0022(4) 0.0001(4)
C17 0.0267(6) 0.0188(5) 0.0253(6) 0.0004(5) 0.0054(5) 0.0012(4)
C18 0.0366(7) 0.0205(6) 0.0381(7) -0.0016(5) 0.0143(6) 0.0048(5)
C19 0.0272(6) 0.0194(6) 0.0595(10) -0.0053(5) 0.0104(7) -0.0008(6)
C20 0.0237(6) 0.0236(6) 0.0560(10) -0.0021(5) -0.0086(6) -0.0047(6)
C21 0.0246(6) 0.0201(5) 0.0350(7) 0.0009(5) -0.0072(5) 0.0008(5)
N4 0.0162(4) 0.0173(4) 0.0160(4) -0.0018(3) 0.0005(3) -0.0007(3)

loop_
_atom_type_symbol
_atom_type_description
_atom_type_scat_dispersion_real
_atom_type_scat_dispersion_imag
_atom_type_scat_source
C C 0.0033 0.0016 'International Tables Vol C Tables 4.2.6.8 and 6.1.1.4'
H H 0.0000 0.0000 'International Tables Vol C Tables 4.2.6.8 and 6.1.1.4'
N N 0.0061 0.0033 'International Tables Vol C Tables 4.2.6.8 and 6.1.1.4'
O O 0.0106 0.0060 'International Tables Vol C Tables 4.2.6.8 and 6.1.1.4'

loop_
_geom_angle_atom_site_label_1
_geom_angle_atom_site_label_2
_geom_angle_atom_site_label_3
_geom_angle_site_symmetry_1
_geom_angle_site_symmetry_3
_geom_angle
_geom_angle_publ_flag
O2 C7 O1 . . 124.74(10) ?
O2 C7 C3 . . 118.83(10) ?
O1 C7 C3 . . 116.44(10) ?
C6 C1 C2 . . 120.61(11) ?
C6 C1 N1 . . 117.14(11) ?
C2 C1 N1 . . 122.24(12) ?
C1 C2 C3 . . 119.99(11) ?
C1 C2 H2 . . 120.7(9) ?
C3 C2 H2 . . 119.3(9) ?
C2 C3 C4 . . 119.76(10) ?
C2 C3 C7 . . 118.13(10) ?
C4 C3 C7 . . 122.09(10) ?
C5 C4 C3 . . 119.85(11) ?
C5 C4 H4 . . 121.0(10) ?
C3 C4 H4 . . 118.9(10) ?
C6 C5 C4 . . 120.44(11) ?
C6 C5 H5 . . 119.8(10) ?
C4 C5 H5 . . 119.7(11) ?
C1 C6 C5 . . 119.31(11) ?
C1 C6 H6 . . 121.3(12) ?
C5 C6 H6 . . 119.4(12) ?
N2 N1 C1 . . 114.07(10) ?
N2 N1 N1 . 4_556 145.20(10) ?
C1 N1 N1 . 4_556 51.26(6) ?
N3 N2 N1 . . 174.39(13) ?
N4 C8 C9 . . 111.64(9) ?
N4 C8 H81 . . 104.1(11) ?
C9 C8 H81 . . 110.5(10) ?
N4 C8 H82 . . 106.9(10) ?
C9 C8 H82 . . 112.3(10) ?
H81 C8 H82 . . 111.1(14) ?
C10 C9 C14 . . 119.33(11) ?
C10 C9 C8 . . 120.22(11) ?
C14 C9 C8 . . 120.42(11) ?
C11 C10 C9 . . 120.32(11) ?
C11 C10 H10 . . 119.0(10) ?
C9 C10 H10 . . 120.6(10) ?
C12 C11 C10 . . 120.04(13) ?
C12 C11 H11 . . 119.4(12) ?
C10 C11 H11 . . 120.6(12) ?
C13 C12 C11 . . 120.02(12) ?
C13 C12 H12 . . 118.8(11) ?
C11 C12 H12 . . 121.1(11) ?
C12 C13 C14 . . 120.19(12) ?
C12 C13 H13 . . 119.2(13) ?
C14 C13 H13 . . 120.6(13) ?
C13 C14 C9 . . 120.05(12) ?
C13 C14 H14 . . 119.3(11) ?
C9 C14 H14 . . 120.6(11) ?
N4 C15 C16 . . 109.70(9) ?
N4 C15 H151 . . 108.1(10) ?
C16 C15 H151 . . 112.8(10) ?
N4 C15 H152 . . 105.8(11) ?
C16 C15 H152 . . 113.2(11) ?
H151 C15 H152 . . 106.9(15) ?
C21 C16 C17 . . 119.54(11) ?
C21 C16 C15 . . 120.67(11) ?
C17 C16 C15 . . 119.79(11) ?
C18 C17 C16 . . 120.17(13) ?
C18 C17 H17 . . 117.8(11) ?
C16 C17 H17 . . 122.1(11) ?
C19 C18 C17 . . 120.05(13) ?
C19 C18 H18 . . 121.0(12) ?
C17 C18 H18 . . 118.8(12) ?
C20 C19 C18 . . 119.97(13) ?
C20 C19 H19 . . 117.6(13) ?
C18 C19 H19 . . 122.4(13) ?
C19 C20 C21 . . 120.19(14) ?
C19 C20 H20 . . 122.2(14) ?
C21 C20 H20 . . 117.5(14) ?
C16 C21 C20 . . 120.06(13) ?
C16 C21 H21 . . 117.3(11) ?
C20 C21 H21 . . 122.5(11) ?
C15 N4 C8 . . 114.22(9) ?
C15 N4 H02 . . 107.9(12) ?
C8 N4 H02 . . 109.0(12) ?
C15 N4 H01 . . 107.1(13) ?
C8 N4 H01 . . 108.7(12) ?
H02 N4 H01 . . 109.8(16) ?

loop_
_geom_bond_atom_site_label_1
_geom_bond_atom_site_label_2
_geom_bond_site_symmetry_2
_geom_bond_distance
_geom_bond_publ_flag
C7 O2 . 1.2568(14) ?
C7 O1 . 1.2654(14) ?
C7 C3 . 1.5180(15) ?
C1 C6 . 1.3915(18) ?
C1 C2 . 1.3947(16) ?
C1 N1 . 1.4389(16) ?
C2 C3 . 1.3938(16) ?
C2 H2 . 0.968(16) ?
C3 C4 . 1.3967(16) ?
C4 C5 . 1.3980(17) ?
C4 H4 . 0.955(17) ?
C5 C6 . 1.395(2) ?
C5 H5 . 0.943(18) ?
C6 H6 . 0.944(18) ?
N1 N2 . 1.2413(18) ?
N1 N1 4_556 5.7816(16) ?
N2 N3 . 1.1313(19) ?
C8 N4 . 1.5041(15) ?
C8 C9 . 1.5100(16) ?
C8 H81 . 0.966(19) ?
C8 H82 . 0.986(18) ?
C9 C10 . 1.3944(16) ?
C9 C14 . 1.3978(17) ?
C10 C11 . 1.3961(18) ?
C10 H10 . 0.989(18) ?
C11 C12 . 1.387(2) ?
C11 H11 . 0.97(2) ?
C12 C13 . 1.388(2) ?
C12 H12 . 1.014(18) ?
C13 C14 . 1.397(2) ?
C13 H13 . 0.92(2) ?
C14 H14 . 0.985(19) ?
C15 N4 . 1.4977(15) ?
C15 C16 . 1.5095(16) ?
C15 H151 . 0.954(18) ?
C15 H152 . 1.010(19) ?
C16 C21 . 1.3943(17) ?
C16 C17 . 1.3967(17) ?
C17 C18 . 1.3942(18) ?
C17 H17 . 0.981(19) ?
C18 C19 . 1.393(2) ?
C18 H18 . 1.02(2) ?
C19 C20 . 1.385(3) ?
C19 H19 . 0.96(2) ?
C20 C21 . 1.3990(19) ?
C20 H20 . 0.95(2) ?
C21 H21 . 0.949(19) ?
N4 H02 . 0.94(2) ?
N4 H01 . 0.98(2) ?

loop_
_geom_torsion_atom_site_label_1
_geom_torsion_atom_site_label_2
_geom_torsion_atom_site_label_3
_geom_torsion_atom_site_label_4
_geom_torsion_site_symmetry_1
_geom_torsion_site_symmetry_2
_geom_torsion_site_symmetry_3
_geom_torsion_site_symmetry_4
_geom_torsion
_geom_torsion_publ_flag
C6 C1 C2 C3 . . . . 1.25(17) ?
N1 C1 C2 C3 . . . . -179.88(11) ?
C1 C2 C3 C4 . . . . 0.64(17) ?
C1 C2 C3 C7 . . . . -177.77(10) ?
O2 C7 C3 C2 . . . . 178.98(11) ?
O1 C7 C3 C2 . . . . -0.69(15) ?
O2 C7 C3 C4 . . . . 0.61(16) ?
O1 C7 C3 C4 . . . . -179.06(11) ?
C2 C3 C4 C5 . . . . -1.88(16) ?
C7 C3 C4 C5 . . . . 176.46(10) ?
C3 C4 C5 C6 . . . . 1.27(17) ?
C2 C1 C6 C5 . . . . -1.86(18) ?
N1 C1 C6 C5 . . . . 179.21(11) ?
C4 C5 C6 C1 . . . . 0.60(18) ?
C6 C1 N1 N2 . . . . -171.38(12) ?
C2 C1 N1 N2 . . . . 9.72(18) ?
C6 C1 N1 N1 . . . 4_556 -28.76(8) ?
C2 C1 N1 N1 . . . 4_556 152.34(14) ?
C1 N1 N2 N3 . . . . 18E1(10) ?
N1 N1 N2 N3 4_556 . . . 121.1(17) ?
N4 C8 C9 C10 . . . . -93.99(13) ?
N4 C8 C9 C14 . . . . 83.88(13) ?
C14 C9 C10 C11 . . . . -1.98(17) ?
C8 C9 C10 C11 . . . . 175.91(11) ?
C9 C10 C11 C12 . . . . 1.68(19) ?
C10 C11 C12 C13 . . . . 0.0(2) ?
C11 C12 C13 C14 . . . . -1.4(2) ?
C12 C13 C14 C9 . . . . 1.08(19) ?
C10 C9 C14 C13 . . . . 0.60(17) ?
C8 C9 C14 C13 . . . . -177.28(11) ?
N4 C15 C16 C21 . . . . 103.63(13) ?
N4 C15 C16 C17 . . . . -75.32(13) ?
C21 C16 C17 C18 . . . . -0.51(18) ?
C15 C16 C17 C18 . . . . 178.45(11) ?
C16 C17 C18 C19 . . . . -0.1(2) ?
C17 C18 C19 C20 . . . . 1.1(2) ?
C18 C19 C20 C21 . . . . -1.5(2) ?
C17 C16 C21 C20 . . . . 0.15(19) ?
C15 C16 C21 C20 . . . . -178.80(12) ?
C19 C20 C21 C16 . . . . 0.8(2) ?
C16 C15 N4 C8 . . . . 179.97(9) ?
C9 C8 N4 C15 . . . . 70.61(13) ?
